data_1515194
loop_
_publ_author_name
'Sattler, Wesley'
'Parkin, Gerard'

_publ_section_title
;
 Structural characterization of zinc bicarbonate compounds relevant to the
 mechanism of action of carbonic anhydrase
;
_journal_issue 6
_journal_name_full 'Chemical Science'
_journal_page_first 2015
_journal_paper_doi 10.1039/c2sc20167d
_journal_volume 3
_journal_year 2012
_chemical_formula_sum 'C31 H47 B N6 O3 Zn'
_chemical_formula_weight 627.93
_chemical_name_systematic
;
?
;
_space_group_IT_number 14
_symmetry_cell_setting monoclinic
_symmetry_space_group_name_Hall '-P 2yn'
_symmetry_space_group_name_H-M 'P 1 21/n 1'
_atom_sites_solution_hydrogens geom
_atom_sites_solution_primary direct
_atom_sites_solution_secondary difmap
_audit_creation_method SHELXL-97
_cell_angle_alpha 90.00
_cell_angle_beta 91.283(6)
_cell_angle_gamma 90.00
_cell_formula_units_Z 4
_cell_length_a 10.750(4)
_cell_length_b 19.725(7)
_cell_length_c 15.634(5)
_cell_measurement_reflns_used 1637
_cell_measurement_temperature 150(2)
_cell_measurement_theta_max 17.60
_cell_measurement_theta_min 2.28
_cell_volume 3314(2)
_computing_cell_refinement 'Bruker SAINT'
_computing_data_collection 'Bruker APEX2'
_computing_data_reduction 'Bruker SAINT'
_computing_molecular_graphics 'Bruker SHELXTL'
_computing_publication_material 'Bruker SHELXTL'
_computing_structure_refinement 'SHELXL-97 (Sheldrick, 2008)'
_computing_structure_solution 'SHELXS-97 (Sheldrick, 2008)'
_diffrn_ambient_temperature 150(2)
_diffrn_measured_fraction_theta_full 1.000
_diffrn_measured_fraction_theta_max 1.000
_diffrn_measurement_device_type 'Bruker APEX-II CCD'
_diffrn_measurement_method '\f and \w scans'
_diffrn_radiation_monochromator graphite
_diffrn_radiation_source 'fine-focus sealed tube'
_diffrn_radiation_type MoK\a
_diffrn_radiation_wavelength 0.71073
_diffrn_reflns_av_R_equivalents 0.1485
_diffrn_reflns_av_sigmaI/netI 0.0965
_diffrn_reflns_limit_h_max 12
_diffrn_reflns_limit_h_min -12
_diffrn_reflns_limit_k_max 22
_diffrn_reflns_limit_k_min -22
_diffrn_reflns_limit_l_max 18
_diffrn_reflns_limit_l_min -18
_diffrn_reflns_number 33541
_diffrn_reflns_theta_full 24.41
_diffrn_reflns_theta_max 24.41
_diffrn_reflns_theta_min 1.66
_exptl_absorpt_coefficient_mu 0.781
_exptl_absorpt_correction_T_max 0.9846
_exptl_absorpt_correction_T_min 0.9122
_exptl_absorpt_correction_type empirical
_exptl_absorpt_process_details sadabs
_exptl_crystal_colour COLORLESS
_exptl_crystal_density_diffrn 1.258
_exptl_crystal_density_method 'not measured'
_exptl_crystal_description PLATE
_exptl_crystal_F_000 1336
_exptl_crystal_size_max 0.12
_exptl_crystal_size_mid 0.09
_exptl_crystal_size_min 0.02
_refine_diff_density_max 0.308
_refine_diff_density_min -0.288
_refine_diff_density_rms 0.071
_refine_ls_extinction_method none
_refine_ls_goodness_of_fit_ref 1.012
_refine_ls_hydrogen_treatment mixed
_refine_ls_matrix_type full
_refine_ls_number_parameters 397
_refine_ls_number_reflns 5450
_refine_ls_number_restraints 0
_refine_ls_restrained_S_all 1.012
_refine_ls_R_factor_all 0.1079
_refine_ls_R_factor_gt 0.0490
_refine_ls_shift/su_max 0.001
_refine_ls_shift/su_mean 0.000
_refine_ls_structure_factor_coef Fsqd
_refine_ls_weighting_details 'calc w=1/[\s^2^(Fo^2^)+(0.0315P)^2^+1.2710P] where P=(Fo^2^+2Fc^2^)/3'
_refine_ls_weighting_scheme calc
_refine_ls_wR_factor_gt 0.0867
_refine_ls_wR_factor_ref 0.1067
_reflns_number_gt 3335
_reflns_number_total 5450
_reflns_threshold_expression >2sigma(I)
_cod_data_source_file c2sc20167d.txt
_cod_data_source_block tpbis10
_cod_depositor_comments
;
The following automatic conversions were performed:

'_symmetry_cell_setting' value 'Monoclinic' changed to 'monoclinic'
according to
/usr/data/users/saulius/automatic-downloads/retrospective/RSC/lib/dictionaries/cif_core.dic
dictionary named 'cif_core.dic' version 2.4.2 from
2011-04-26.

'_exptl_absorpt_correction_type' value 'EMPIRICAL'
changed to 'empirical' according to
/usr/data/users/saulius/automatic-downloads/retrospective/RSC/lib/dictionaries/cif_core.dic
dictionary named 'cif_core.dic' version 2.4.2 from 2011-04-26.

Automatic conversion script
Id: cif_fix_values 2281 2013-09-26 08:29:07Z andrius 
;
_cod_original_sg_symbol_H-M P2(1)/n
_cod_database_code 1515194

loop_
_symmetry_equiv_pos_as_xyz
'x, y, z'
'-x+1/2, y+1/2, -z+1/2'
'-x, -y, -z'
'x-1/2, -y-1/2, z-1/2'

loop_
_atom_site_label
_atom_site_type_symbol
_atom_site_fract_x
_atom_site_fract_y
_atom_site_fract_z
_atom_site_U_iso_or_equiv
_atom_site_adp_type
_atom_site_occupancy
_atom_site_symmetry_multiplicity
_atom_site_calc_flag
_atom_site_refinement_flags
Zn Zn 1.16128(4) 0.70444(2) 0.36706(3) 0.02597(15) Uani 1 1 d .
O1 O 1.0904(3) 0.61781(14) 0.37042(17) 0.0373(8) Uani 1 1 d .
O2 O 1.0607(3) 0.57824(15) 0.5019(2) 0.0531(10) Uani 1 1 d .
O3 O 1.0197(3) 0.51537(16) 0.3883(2) 0.0510(10) Uani 1 1 d .
H2 H 1.003(4) 0.483(2) 0.431(3) 0.061 Uiso 1 1 d .
N11 N 1.1984(3) 0.84379(16) 0.4010(2) 0.0255(8) Uani 1 1 d .
N12 N 1.1323(3) 0.79073(17) 0.43462(19) 0.0245(8) Uani 1 1 d .
N21 N 1.2023(3) 0.80836(16) 0.2465(2) 0.0243(8) Uani 1 1 d .
N22 N 1.1280(3) 0.75162(17) 0.2530(2) 0.0265(8) Uani 1 1 d .
N31 N 1.3819(3) 0.77977(15) 0.3463(2) 0.0232(8) Uani 1 1 d .
N32 N 1.3491(3) 0.71318(16) 0.36052(19) 0.0249(8) Uani 1 1 d .
B B 1.2820(4) 0.8329(2) 0.3240(3) 0.0251(12) Uani 1 1 d .
H1 H 1.327(3) 0.8824(19) 0.309(2) 0.030 Uiso 1 1 d .
C C 1.0573(4) 0.5730(2) 0.4242(3) 0.0321(11) Uani 1 1 d .
C11 C 1.2295(4) 0.9682(2) 0.4233(3) 0.0437(13) Uani 1 1 d .
H11A H 1.3205 0.9650 0.4264 0.066 Uiso 1 1 calc R
H11B H 1.2013 1.0022 0.4642 0.066 Uiso 1 1 calc R
H11C H 1.2029 0.9814 0.3653 0.066 Uiso 1 1 calc R
C12 C 1.1746(4) 0.9013(2) 0.4444(3) 0.0283(10) Uani 1 1 d .
C13 C 1.0910(4) 0.8848(2) 0.5067(3) 0.0302(10) Uani 1 1 d .
H13A H 1.0568 0.9149 0.5474 0.036 Uiso 1 1 calc R
C14 C 1.0663(4) 0.8166(2) 0.4988(2) 0.0275(10) Uani 1 1 d .
C15 C 0.9802(4) 0.7724(2) 0.5505(3) 0.0363(12) Uani 1 1 d .
C16 C 0.8910(4) 0.7347(2) 0.4891(3) 0.0427(12) Uani 1 1 d .
H16A H 0.9378 0.7015 0.4561 0.064 Uiso 1 1 calc R
H16B H 0.8508 0.7672 0.4500 0.064 Uiso 1 1 calc R
H16C H 0.8276 0.7112 0.5221 0.064 Uiso 1 1 calc R
C17 C 0.9050(5) 0.8182(3) 0.6085(3) 0.0728(19) Uani 1 1 d .
H17A H 0.9619 0.8448 0.6451 0.109 Uiso 1 1 calc R
H17B H 0.8515 0.7904 0.6443 0.109 Uiso 1 1 calc R
H17C H 0.8535 0.8489 0.5734 0.109 Uiso 1 1 calc R
C18 C 1.0559(5) 0.7227(2) 0.6049(3) 0.0530(15) Uani 1 1 d .
H18A H 1.1119 0.7478 0.6437 0.079 Uiso 1 1 calc R
H18B H 1.1050 0.6936 0.5676 0.079 Uiso 1 1 calc R
H18C H 0.9997 0.6946 0.6383 0.079 Uiso 1 1 calc R
C21 C 1.2559(4) 0.8980(2) 0.1411(3) 0.0361(11) Uani 1 1 d .
H21A H 1.2458 0.9335 0.1842 0.054 Uiso 1 1 calc R
H21B H 1.2220 0.9137 0.0859 0.054 Uiso 1 1 calc R
H21C H 1.3445 0.8875 0.1356 0.054 Uiso 1 1 calc R
C22 C 1.1882(4) 0.8359(2) 0.1678(3) 0.0247(10) Uani 1 1 d .
C23 C 1.1044(3) 0.7966(2) 0.1234(2) 0.0293(10) Uani 1 1 d .
H23A H 1.0761 0.8034 0.0661 0.035 Uiso 1 1 calc R
C24 C 1.0683(4) 0.7449(2) 0.1774(3) 0.0260(10) Uani 1 1 d .
C25 C 0.9755(4) 0.6884(2) 0.1593(2) 0.0293(11) Uani 1 1 d .
C26 C 1.0442(4) 0.6206(2) 0.1547(3) 0.0425(12) Uani 1 1 d .
H26A H 1.0802 0.6095 0.2112 0.064 Uiso 1 1 calc R
H26B H 1.1107 0.6238 0.1131 0.064 Uiso 1 1 calc R
H26C H 0.9856 0.5849 0.1371 0.064 Uiso 1 1 calc R
C27 C 0.9083(4) 0.7019(3) 0.0740(3) 0.0475(13) Uani 1 1 d .
H27A H 0.8637 0.7451 0.0769 0.071 Uiso 1 1 calc R
H27B H 0.8489 0.6653 0.0619 0.071 Uiso 1 1 calc R
H27C H 0.9691 0.7040 0.0283 0.071 Uiso 1 1 calc R
C28 C 0.8787(4) 0.6859(2) 0.2287(3) 0.0365(12) Uani 1 1 d .
H28A H 0.8400 0.7306 0.2344 0.055 Uiso 1 1 calc R
H28B H 0.9190 0.6731 0.2832 0.055 Uiso 1 1 calc R
H28C H 0.8148 0.6524 0.2133 0.055 Uiso 1 1 calc R
C31 C 1.5709(4) 0.8518(2) 0.3395(3) 0.0422(12) Uani 1 1 d .
H31A H 1.5462 0.8724 0.2847 0.063 Uiso 1 1 calc R
H31B H 1.6611 0.8446 0.3413 0.063 Uiso 1 1 calc R
H31C H 1.5479 0.8820 0.3863 0.063 Uiso 1 1 calc R
C32 C 1.5067(4) 0.7858(2) 0.3490(2) 0.0273(10) Uani 1 1 d .
C33 C 1.5547(4) 0.7225(2) 0.3642(3) 0.0320(11) Uani 1 1 d .
H33A H 1.6404 0.7110 0.3693 0.038 Uiso 1 1 calc R
C34 C 1.4550(4) 0.6784(2) 0.3709(2) 0.0278(10) Uani 1 1 d .
C35 C 1.4576(4) 0.6028(2) 0.3844(3) 0.0364(11) Uani 1 1 d .
C36 C 1.5924(4) 0.5791(2) 0.3929(3) 0.0536(14) Uani 1 1 d .
H36A H 1.6309 0.5988 0.4446 0.080 Uiso 1 1 calc R
H36B H 1.6383 0.5938 0.3426 0.080 Uiso 1 1 calc R
H36C H 1.5947 0.5295 0.3968 0.080 Uiso 1 1 calc R
C37 C 1.3903(4) 0.5840(2) 0.4656(3) 0.0391(12) Uani 1 1 d .
H37A H 1.4347 0.6035 0.5152 0.059 Uiso 1 1 calc R
H37B H 1.3877 0.5346 0.4714 0.059 Uiso 1 1 calc R
H37C H 1.3053 0.6019 0.4627 0.059 Uiso 1 1 calc R
C38 C 1.3956(5) 0.5674(2) 0.3070(3) 0.0560(15) Uani 1 1 d .
H38A H 1.4368 0.5814 0.2547 0.084 Uiso 1 1 calc R
H38B H 1.3075 0.5800 0.3033 0.084 Uiso 1 1 calc R
H38C H 1.4029 0.5182 0.3138 0.084 Uiso 1 1 calc R
C41 C 1.6273(4) 0.4513(2) 0.1546(3) 0.0445(13) Uani 1 1 d .
H41A H 1.5851 0.4563 0.1009 0.053 Uiso 1 1 calc R
C42 C 1.5918(4) 0.4015(2) 0.2102(3) 0.0448(13) Uani 1 1 d .
H42A H 1.5250 0.3718 0.1955 0.054 Uiso 1 1 calc R
C43 C 1.6546(4) 0.3950(2) 0.2876(3) 0.0422(12) Uani 1 1 d .
H43A H 1.6307 0.3606 0.3265 0.051 Uiso 1 1 calc R
C44 C 1.7515(4) 0.4378(2) 0.3093(3) 0.0377(12) Uani 1 1 d .
H44A H 1.7937 0.4330 0.3629 0.045 Uiso 1 1 calc R
C45 C 1.7873(4) 0.4876(2) 0.2532(3) 0.0349(11) Uani 1 1 d .
H45A H 1.8548 0.5168 0.2675 0.042 Uiso 1 1 calc R
C46 C 1.7244(4) 0.4945(2) 0.1767(3) 0.0395(12) Uani 1 1 d .
H46A H 1.7477 0.5293 0.1382 0.047 Uiso 1 1 calc R

loop_
_atom_site_aniso_label
_atom_site_aniso_U_11
_atom_site_aniso_U_22
_atom_site_aniso_U_33
_atom_site_aniso_U_23
_atom_site_aniso_U_13
_atom_site_aniso_U_12
Zn 0.0272(3) 0.0259(3) 0.0248(3) 0.0010(3) 0.00193(19) -0.0057(3)
O1 0.0466(19) 0.0354(18) 0.0299(17) 0.0096(15) -0.0022(15) -0.0150(15)
O2 0.086(3) 0.040(2) 0.034(2) 0.0023(17) -0.0007(19) -0.0242(18)
O3 0.085(3) 0.032(2) 0.037(2) 0.0029(16) 0.0022(19) -0.0187(19)
N11 0.026(2) 0.024(2) 0.027(2) 0.0016(16) 0.0012(16) 0.0003(16)
N12 0.0234(18) 0.029(2) 0.0210(18) 0.0019(17) 0.0011(15) -0.0039(17)
N21 0.0201(18) 0.027(2) 0.0257(19) 0.0016(16) 0.0006(15) -0.0042(16)
N22 0.0218(19) 0.031(2) 0.027(2) -0.0005(17) 0.0030(16) -0.0030(17)
N31 0.023(2) 0.0190(19) 0.0278(19) 0.0034(15) 0.0004(15) -0.0005(15)
N32 0.0277(19) 0.023(2) 0.0241(18) 0.0014(16) 0.0014(15) -0.0003(17)
B 0.023(3) 0.021(3) 0.031(3) -0.001(2) 0.001(2) -0.006(2)
C 0.038(3) 0.028(3) 0.030(3) -0.002(2) -0.002(2) -0.006(2)
C11 0.057(3) 0.032(3) 0.042(3) 0.001(2) 0.010(3) -0.001(2)
C12 0.027(2) 0.030(3) 0.027(2) -0.001(2) -0.001(2) 0.002(2)
C13 0.028(3) 0.030(3) 0.032(3) -0.005(2) 0.000(2) 0.004(2)
C14 0.025(2) 0.034(3) 0.023(2) -0.005(2) 0.001(2) -0.001(2)
C15 0.036(3) 0.045(3) 0.028(3) -0.008(2) 0.011(2) -0.011(2)
C16 0.033(3) 0.057(3) 0.038(3) -0.001(2) 0.007(2) -0.011(2)
C17 0.074(4) 0.073(4) 0.073(4) -0.030(3) 0.051(3) -0.029(3)
C18 0.059(3) 0.062(4) 0.037(3) 0.015(3) -0.004(3) -0.027(3)
C21 0.040(3) 0.031(3) 0.038(3) 0.007(2) 0.006(2) 0.003(2)
C22 0.024(2) 0.026(2) 0.025(2) 0.004(2) 0.009(2) 0.0083(19)
C23 0.027(2) 0.039(3) 0.022(2) -0.001(2) -0.0006(19) 0.008(2)
C24 0.019(2) 0.038(3) 0.021(2) -0.001(2) 0.0040(19) 0.003(2)
C25 0.026(2) 0.038(3) 0.024(2) -0.001(2) 0.0001(19) -0.004(2)
C26 0.043(3) 0.046(3) 0.039(3) -0.012(2) 0.004(2) -0.008(2)
C27 0.051(3) 0.062(3) 0.029(3) 0.002(3) -0.009(2) -0.013(3)
C28 0.027(2) 0.044(3) 0.038(3) 0.001(2) -0.002(2) -0.007(2)
C31 0.028(3) 0.043(3) 0.056(3) 0.004(3) 0.005(2) -0.007(2)
C32 0.024(2) 0.035(3) 0.023(2) 0.001(2) 0.0030(18) -0.003(2)
C33 0.022(2) 0.041(3) 0.033(3) -0.001(2) 0.002(2) 0.005(2)
C34 0.031(3) 0.032(3) 0.021(2) -0.0038(19) 0.0002(19) 0.007(2)
C35 0.051(3) 0.030(3) 0.028(3) 0.005(2) 0.001(2) 0.009(2)
C36 0.059(4) 0.048(3) 0.054(3) 0.012(3) 0.020(3) 0.027(3)
C37 0.054(3) 0.033(3) 0.031(3) 0.008(2) 0.005(2) 0.003(2)
C38 0.106(5) 0.024(3) 0.038(3) -0.003(2) -0.003(3) -0.006(3)
C41 0.034(3) 0.050(3) 0.049(3) 0.003(3) -0.002(2) 0.000(3)
C42 0.029(3) 0.047(3) 0.059(4) -0.001(3) 0.004(3) -0.004(2)
C43 0.040(3) 0.041(3) 0.047(3) -0.001(3) 0.020(3) -0.002(3)
C44 0.042(3) 0.039(3) 0.033(3) -0.005(2) 0.002(2) 0.006(2)
C45 0.035(3) 0.035(3) 0.034(3) -0.006(2) 0.001(2) 0.002(2)
C46 0.039(3) 0.033(3) 0.047(3) 0.007(2) 0.000(2) -0.004(2)

loop_
_atom_type_symbol
_atom_type_description
_atom_type_scat_dispersion_real
_atom_type_scat_dispersion_imag
_atom_type_scat_source
C C 0.0033 0.0016 'International Tables Vol C Tables 4.2.6.8 and 6.1.1.4'
H H 0.0000 0.0000 'International Tables Vol C Tables 4.2.6.8 and 6.1.1.4'
B B 0.0013 0.0007 'International Tables Vol C Tables 4.2.6.8 and 6.1.1.4'
N N 0.0061 0.0033 'International Tables Vol C Tables 4.2.6.8 and 6.1.1.4'
O O 0.0106 0.0060 'International Tables Vol C Tables 4.2.6.8 and 6.1.1.4'
Zn Zn 0.2839 1.4301 'International Tables Vol C Tables 4.2.6.8 and 6.1.1.4'

loop_
_geom_angle_atom_site_label_1
_geom_angle_atom_site_label_2
_geom_angle_atom_site_label_3
_geom_angle
O1 Zn N12 133.10(13)
O1 Zn N32 118.97(13)
N12 Zn N32 96.84(12)
O1 Zn N22 112.22(13)
N12 Zn N22 92.65(13)
N32 Zn N22 94.17(13)
O1 Zn O2 36.04(10)
N12 Zn O2 103.48(11)
N32 Zn O2 114.66(11)
N22 Zn O2 144.42(11)
C O1 Zn 140.4(3)
C O2 Zn 57.0(2)
H2 O3 C 110(3)
C12 N11 N12 110.0(3)
C12 N11 B 129.3(3)
N12 N11 B 120.7(3)
C14 N12 N11 106.4(3)
C14 N12 Zn 142.8(3)
N11 N12 Zn 110.6(2)
C22 N21 N22 109.9(3)
C22 N21 B 129.6(3)
N22 N21 B 120.5(3)
C24 N22 N21 106.3(3)
C24 N22 Zn 143.1(3)
N21 N22 Zn 110.2(2)
C32 N31 N32 109.7(3)
C32 N31 B 129.7(3)
N32 N31 B 120.5(3)
C34 N32 N31 106.8(3)
C34 N32 Zn 142.7(3)
N31 N32 Zn 110.3(2)
H1 B N11 107.9(18)
H1 B N31 109.9(18)
N11 B N31 109.7(3)
H1 B N21 110.1(18)
N11 B N21 109.6(3)
N31 B N21 109.6(3)
O2 C O1 126.5(4)
O2 C O3 119.8(4)
O1 C O3 113.6(4)
N11 C12 C13 106.9(4)
N11 C12 C11 123.7(4)
C13 C12 C11 129.4(4)
C14 C13 C12 107.1(4)
N12 C14 C13 109.5(4)
N12 C14 C15 121.3(4)
C13 C14 C15 129.2(4)
C14 C15 C18 110.0(4)
C14 C15 C17 108.3(4)
C18 C15 C17 109.5(4)
C14 C15 C16 109.0(3)
C18 C15 C16 110.8(4)
C17 C15 C16 109.2(4)
N21 C22 C23 107.1(3)
N21 C22 C21 122.7(4)
C23 C22 C21 130.2(4)
C22 C23 C24 107.4(4)
N22 C24 C23 109.3(4)
N22 C24 C25 122.5(4)
C23 C24 C25 128.2(4)
C24 C25 C28 110.3(3)
C24 C25 C27 109.4(3)
C28 C25 C27 108.2(3)
C24 C25 C26 109.6(3)
C28 C25 C26 110.0(3)
C27 C25 C26 109.3(4)
N31 C32 C33 107.2(4)
N31 C32 C31 122.7(4)
C33 C32 C31 130.0(4)
C32 C33 C34 107.2(4)
N32 C34 C33 109.1(4)
N32 C34 C35 122.6(4)
C33 C34 C35 128.3(4)
C34 C35 C37 110.5(3)
C34 C35 C36 109.3(4)
C37 C35 C36 108.8(4)
C34 C35 C38 109.5(3)
C37 C35 C38 109.9(4)
C36 C35 C38 108.9(4)
C42 C41 C46 120.1(5)
C41 C42 C43 119.0(5)
C44 C43 C42 120.8(5)
C45 C44 C43 120.1(4)
C46 C45 C44 119.2(4)
C45 C46 C41 120.9(4)

loop_
_geom_bond_atom_site_label_1
_geom_bond_atom_site_label_2
_geom_bond_distance
Zn O1 1.872(3)
Zn N12 2.031(3)
Zn N32 2.032(3)
Zn N22 2.036(3)
Zn O2 3.451(3)
O1 C 1.277(5)
O2 C 1.218(5)
O3 H2 0.94(5)
O3 C 1.326(5)
N11 C12 1.349(5)
N11 N12 1.376(4)
N11 B 1.533(6)
N12 C14 1.343(5)
N21 C22 1.350(5)
N21 N22 1.380(4)
N21 B 1.547(6)
N22 C24 1.339(5)
N31 C32 1.346(5)
N31 N32 1.379(4)
N31 B 1.535(6)
N32 C34 1.336(5)
B H1 1.12(4)
C11 C12 1.485(6)
C12 C13 1.380(5)
C13 C14 1.377(5)
C14 C15 1.517(6)
C15 C18 1.522(6)
C15 C17 1.525(6)
C15 C16 1.534(6)
C21 C22 1.489(5)
C22 C23 1.366(5)
C23 C24 1.383(5)
C24 C25 1.518(5)
C25 C28 1.521(5)
C25 C27 1.526(5)
C25 C26 1.532(6)
C31 C32 1.482(5)
C32 C33 1.370(5)
C33 C34 1.387(6)
C34 C35 1.507(6)
C35 C37 1.522(6)
C35 C36 1.525(6)
C35 C38 1.535(6)
C41 C42 1.372(6)
C41 C46 1.384(6)
C42 C43 1.379(6)
C43 C44 1.378(6)
C44 C45 1.377(6)
C45 C46 1.367(6)

loop_
_geom_hbond_atom_site_label_D
_geom_hbond_atom_site_label_H
_geom_hbond_atom_site_label_A
_geom_hbond_distance_DH
_geom_hbond_distance_HA
_geom_hbond_distance_DA
_geom_hbond_angle_DHA
_geom_hbond_site_symmetry_A
O3 H2 O2 0.94(5) 1.76(5) 2.678(4) 167(4) 3_766
